data_7203013
loop_
_publ_author_name
'Lin, Jian-Guo'
'Zang, Shuang-Quan'
'Tian, Zhen-Fang'
'Li, Yi-Zhi'
'Xu, Yan-Yan'
'Zhu, Hui-Zhen'
'Meng, Qing-Jin'

_publ_section_title
;
 Metal--organic frameworks constructed from mixed-ligand
 1,2,3,4-tetra-(4-pyridyl)-butane and benzene-polycarboxylate acids:
 syntheses, structures and physical properties
;
_journal_issue 10
_journal_name_full CrystEngComm
_journal_page_first 915
_journal_paper_doi 10.1039/b708389k
_journal_volume 9
_journal_year 2007
_chemical_formula_moiety 'C20 H19 Mn N2 O6'
_chemical_formula_sum 'C20 H19 Mn N2 O6'
_chemical_formula_weight 438.31
_chemical_name_systematic
;
?
;
_space_group_IT_number 2
_symmetry_cell_setting triclinic
_symmetry_space_group_name_Hall '-P 1'
_symmetry_space_group_name_H-M 'P -1'
_atom_sites_solution_hydrogens geom
_atom_sites_solution_primary direct
_atom_sites_solution_secondary difmap
_audit_creation_method SHELXL-97
_cell_angle_alpha 70.257(5)
_cell_angle_beta 65.314(4)
_cell_angle_gamma 71.302(4)
_cell_formula_units_Z 2
_cell_length_a 9.848(3)
_cell_length_b 9.927(3)
_cell_length_c 11.596(3)
_cell_measurement_temperature 293(2)
_cell_measurement_theta_max 27.91
_cell_measurement_theta_min 2.48
_cell_volume 947.9(5)
_computing_cell_refinement SMART
_computing_data_collection 'SMART (Bruker, 2000)'
_computing_data_reduction 'SAINT (Bruker, 2000)'
_computing_molecular_graphics SHELXTL
_computing_publication_material SHELXTL
_computing_structure_refinement SHELXTL
_computing_structure_solution 'SHELXTL (Bruker, 2000)'
_diffrn_ambient_temperature 293(2)
_diffrn_measured_fraction_theta_full 0.966
_diffrn_measured_fraction_theta_max 0.966
_diffrn_radiation_monochromator graphite
_diffrn_radiation_source 'fine-focus sealed tube'
_diffrn_radiation_type MoK\a
_diffrn_radiation_wavelength 0.71073
_diffrn_reflns_av_R_equivalents 0.0579
_diffrn_reflns_av_sigmaI/netI 0.0444
_diffrn_reflns_limit_h_max 12
_diffrn_reflns_limit_h_min -11
_diffrn_reflns_limit_k_max 12
_diffrn_reflns_limit_k_min -8
_diffrn_reflns_limit_l_max 13
_diffrn_reflns_limit_l_min -14
_diffrn_reflns_number 5070
_diffrn_reflns_theta_full 26.04
_diffrn_reflns_theta_max 26.04
_diffrn_reflns_theta_min 2.23
_exptl_absorpt_coefficient_mu 0.738
_exptl_absorpt_correction_T_max 0.86
_exptl_absorpt_correction_T_min 0.8
_exptl_absorpt_correction_type multi-scan
_exptl_absorpt_process_details 'SADABS(Bruker, 2000)'
_exptl_crystal_density_diffrn 1.536
_exptl_crystal_density_method 'not measured'
_exptl_crystal_F_000 452
_exptl_crystal_size_max 0.30
_exptl_crystal_size_mid 0.28
_exptl_crystal_size_min 0.20
_refine_diff_density_max 0.447
_refine_diff_density_min -0.414
_refine_diff_density_rms 0.076
_refine_ls_extinction_method none
_refine_ls_goodness_of_fit_ref 0.973
_refine_ls_hydrogen_treatment constr
_refine_ls_matrix_type full
_refine_ls_number_parameters 262
_refine_ls_number_reflns 3626
_refine_ls_number_restraints 0
_refine_ls_restrained_S_all 0.973
_refine_ls_R_factor_all 0.0417
_refine_ls_R_factor_gt 0.0392
_refine_ls_shift/su_max 0.010
_refine_ls_shift/su_mean 0.001
_refine_ls_structure_factor_coef Fsqd
_refine_ls_weighting_details 'calc w=1/[\s^2^(Fo^2^)+(0.0712P)^2^+0.2996P] where P=(Fo^2^+2Fc^2^)/3'
_refine_ls_weighting_scheme calc
_refine_ls_wR_factor_gt 0.1039
_refine_ls_wR_factor_ref 0.1061
_reflns_number_gt 3327
_reflns_number_total 3626
_reflns_threshold_expression >2sigma(I)
_cod_data_source_file b708389k.txt
_cod_data_source_block 11
_cod_depositor_comments
;
The following automatic conversions were performed:
'_symmetry_cell_setting' value 'Triclinic' changed to 'triclinic'
according to '/home/saulius/struct/CIF-dictionaries/cif_core.dic'
dictionary named 'cif_core.dic' version 2.4.1 from
2010-06-29.

'_exptl_absorpt_correction_type' value 'Multi-scan' changed
to 'multi-scan' according to
'/home/saulius/struct/CIF-dictionaries/cif_core.dic' dictionary named
'cif_core.dic' version 2.4.1 from 2010-06-29.

Automatic conversion script
Id: cif_fix_enum 1527 2010-12-29 10:47:43Z saulius 
;
_cod_original_cell_volume 947.9(4)
_cod_original_sg_symbol_H-M P-1
_cod_database_code 7203013

loop_
_symmetry_equiv_pos_as_xyz
'x, y, z'
'-x, -y, -z'

loop_
_atom_site_label
_atom_site_type_symbol
_atom_site_fract_x
_atom_site_fract_y
_atom_site_fract_z
_atom_site_U_iso_or_equiv
_atom_site_adp_type
_atom_site_occupancy
_atom_site_symmetry_multiplicity
_atom_site_calc_flag
_atom_site_refinement_flags
_atom_site_disorder_assembly
_atom_site_disorder_group
Mn1 Mn 0.11581(3) 0.32011(3) 0.37758(3) 0.02586(12) Uani 1 1 d . . .
C1 C 0.3900(2) 0.1899(3) 0.1456(2) 0.0390(5) Uani 1 1 d . . .
H1 H 0.3196 0.2346 0.1029 0.047 Uiso 1 1 calc R . .
C2 C 0.4516(2) 0.1328(2) 0.3273(2) 0.0359(5) Uani 1 1 d . . .
H2 H 0.4250 0.1367 0.4132 0.043 Uiso 1 1 calc R . .
C3 C 0.5958(2) 0.0579(2) 0.2674(2) 0.0368(5) Uani 1 1 d . . .
H3 H 0.6645 0.0144 0.3120 0.044 Uiso 1 1 calc R . .
C4 C 0.5317(3) 0.1169(2) 0.0792(2) 0.0380(5) Uani 1 1 d . . .
H4 H 0.5556 0.1142 -0.0067 0.046 Uiso 1 1 calc R . .
C5 C 0.6376(2) 0.0480(2) 0.1403(2) 0.0310(4) Uani 1 1 d . . .
C6 C 0.7931(2) -0.0342(2) 0.0718(2) 0.0337(4) Uani 1 1 d . . .
H6A H 0.7936 -0.0466 -0.0079 0.040 Uiso 1 1 calc R . .
H6B H 0.8129 -0.1309 0.1273 0.040 Uiso 1 1 calc R . .
C7 C 0.9214(2) 0.04321(19) 0.03771(18) 0.0263(4) Uani 1 1 d . . .
H7 H 0.9257 0.0470 0.1194 0.032 Uiso 1 1 calc R . .
C8 C 0.8950(2) 0.1979(2) -0.04300(18) 0.0260(4) Uani 1 1 d . . .
C9 C 0.8967(2) 0.3172(2) -0.0078(2) 0.0341(5) Uani 1 1 d . . .
H9 H 0.9065 0.3055 0.0716 0.041 Uiso 1 1 calc R . .
C10 C 0.8837(3) 0.4537(2) -0.0919(2) 0.0370(5) Uani 1 1 d . . .
H10 H 0.8853 0.5327 -0.0668 0.044 Uiso 1 1 calc R . .
C11 C 0.8659(3) 0.3632(2) -0.2388(2) 0.0388(5) Uani 1 1 d . . .
H11 H 0.8554 0.3777 -0.3184 0.047 Uiso 1 1 calc R . .
C12 C 0.8774(3) 0.2239(2) -0.1606(2) 0.0352(5) Uani 1 1 d . . .
H12 H 0.8732 0.1472 -0.1873 0.042 Uiso 1 1 calc R . .
C13 C 0.2150(2) 0.4626(2) 0.53429(19) 0.0272(4) Uani 1 1 d . . .
C14 C 0.3264(2) 0.4150(2) 0.60461(19) 0.0275(4) Uani 1 1 d . . .
C15 C 0.2969(2) 0.4734(3) 0.7076(2) 0.0391(5) Uani 1 1 d . . .
H15 H 0.2087 0.5439 0.7323 0.047 Uiso 1 1 calc R . .
C16 C 0.3985(3) 0.4270(3) 0.7738(2) 0.0480(6) Uani 1 1 d . . .
H16 H 0.3782 0.4660 0.8432 0.058 Uiso 1 1 calc R . .
C17 C 0.5305(3) 0.3226(3) 0.7371(2) 0.0392(5) Uani 1 1 d . . .
H17 H 0.5973 0.2905 0.7832 0.047 Uiso 1 1 calc R . .
C18 C 0.5636(2) 0.2657(2) 0.63240(19) 0.0286(4) Uani 1 1 d . . .
C19 C 0.4613(2) 0.3131(2) 0.56666(19) 0.0275(4) Uani 1 1 d . . .
H19 H 0.4832 0.2761 0.4956 0.033 Uiso 1 1 calc R . .
C20 C 0.7105(2) 0.1560(2) 0.5890(2) 0.0300(4) Uani 1 1 d . . .
N1 N 0.34831(19) 0.19987(19) 0.26897(18) 0.0332(4) Uani 1 1 d . . .
N2 N 0.8690(2) 0.47887(18) -0.20662(17) 0.0326(4) Uani 1 1 d . . .
O1 O 0.23091(17) 0.38491(16) 0.46197(16) 0.0370(3) Uani 1 1 d . . .
O2 O 0.11549(16) 0.57786(15) 0.54937(15) 0.0348(3) Uani 1 1 d . . .
O3 O 0.74894(17) 0.13069(16) 0.47933(15) 0.0371(3) Uani 1 1 d . . .
O4 O 0.78521(16) 0.09724(16) 0.66520(15) 0.0371(3) Uani 1 1 d . . .
O5 O 0.08146(17) 0.13509(15) 0.54501(14) 0.0355(3) Uani 1 1 d . . .
H5B H -0.0115 0.1280 0.5753 0.053 Uiso 1 1 d R . .
H5C H 0.1386 0.0572 0.5216 0.053 Uiso 1 1 d R . .
O6 O 0.03510(17) 0.19412(16) 0.28990(15) 0.0381(3) Uani 1 1 d . . .
H6C H -0.0619 0.2158 0.3140 0.057 Uiso 1 1 d R . .
H6E H 0.0645 0.1026 0.3168 0.057 Uiso 1 1 d R . .

loop_
_atom_site_aniso_label
_atom_site_aniso_U_11
_atom_site_aniso_U_22
_atom_site_aniso_U_33
_atom_site_aniso_U_23
_atom_site_aniso_U_13
_atom_site_aniso_U_12
Mn1 0.01790(18) 0.02263(18) 0.03378(19) -0.00602(12) -0.00881(13) -0.00100(11)
C1 0.0254(11) 0.0449(12) 0.0411(12) -0.0092(10) -0.0121(9) -0.0004(9)
C2 0.0267(10) 0.0403(11) 0.0393(11) -0.0139(9) -0.0082(9) -0.0050(9)
C3 0.0224(10) 0.0396(11) 0.0430(12) -0.0078(9) -0.0117(9) -0.0014(8)
C4 0.0298(11) 0.0422(12) 0.0346(11) -0.0094(9) -0.0064(9) -0.0043(9)
C5 0.0200(9) 0.0267(9) 0.0389(11) -0.0064(8) -0.0035(8) -0.0063(7)
C6 0.0224(10) 0.0288(10) 0.0409(11) -0.0077(8) -0.0037(8) -0.0045(8)
C7 0.0189(9) 0.0254(9) 0.0266(9) -0.0051(7) -0.0038(7) -0.0011(7)
C8 0.0157(8) 0.0256(9) 0.0303(9) -0.0055(7) -0.0053(7) -0.0011(7)
C9 0.0374(12) 0.0308(10) 0.0335(11) -0.0098(8) -0.0139(9) -0.0021(9)
C10 0.0395(12) 0.0281(10) 0.0436(12) -0.0105(9) -0.0153(10) -0.0041(9)
C11 0.0470(13) 0.0326(11) 0.0377(11) -0.0016(9) -0.0211(10) -0.0082(9)
C12 0.0410(12) 0.0287(10) 0.0380(11) -0.0067(8) -0.0171(10) -0.0067(9)
C13 0.0157(9) 0.0260(9) 0.0338(10) -0.0034(8) -0.0056(7) -0.0046(7)
C14 0.0180(9) 0.0273(9) 0.0330(10) -0.0046(7) -0.0078(8) -0.0036(7)
C15 0.0254(10) 0.0447(12) 0.0435(12) -0.0188(10) -0.0118(9) 0.0061(9)
C16 0.0370(13) 0.0657(16) 0.0450(13) -0.0291(12) -0.0185(11) 0.0070(11)
C17 0.0291(11) 0.0490(13) 0.0392(12) -0.0113(10) -0.0170(9) 0.0001(9)
C18 0.0192(9) 0.0265(9) 0.0359(10) -0.0046(8) -0.0094(8) -0.0026(7)
C19 0.0215(9) 0.0265(9) 0.0341(10) -0.0084(8) -0.0097(8) -0.0033(7)
C20 0.0189(9) 0.0264(9) 0.0433(11) -0.0055(8) -0.0118(8) -0.0042(7)
N1 0.0198(8) 0.0324(9) 0.0417(10) -0.0093(7) -0.0067(7) -0.0031(7)
N2 0.0275(9) 0.0263(8) 0.0388(10) -0.0026(7) -0.0120(8) -0.0037(7)
O1 0.0308(8) 0.0340(8) 0.0549(9) -0.0154(7) -0.0241(7) -0.0002(6)
O2 0.0203(7) 0.0317(7) 0.0455(8) -0.0098(6) -0.0114(6) 0.0039(6)
O3 0.0256(7) 0.0354(8) 0.0466(9) -0.0154(7) -0.0123(7) 0.0038(6)
O4 0.0253(7) 0.0340(8) 0.0530(9) -0.0091(7) -0.0218(7) 0.0024(6)
O5 0.0249(7) 0.0276(7) 0.0440(8) -0.0055(6) -0.0077(6) -0.0019(6)
O6 0.0304(8) 0.0324(8) 0.0485(9) -0.0089(6) -0.0124(7) -0.0051(6)

loop_
_atom_type_symbol
_atom_type_description
_atom_type_scat_dispersion_real
_atom_type_scat_dispersion_imag
_atom_type_scat_source
C C 0.0033 0.0016 'International Tables Vol C Tables 4.2.6.8 and 6.1.1.4'
H H 0.0000 0.0000 'International Tables Vol C Tables 4.2.6.8 and 6.1.1.4'
N N 0.0061 0.0033 'International Tables Vol C Tables 4.2.6.8 and 6.1.1.4'
O O 0.0106 0.0060 'International Tables Vol C Tables 4.2.6.8 and 6.1.1.4'
Mn Mn 0.3368 0.7283 'International Tables Vol C Tables 4.2.6.8 and 6.1.1.4'

loop_
_geom_angle_atom_site_label_1
_geom_angle_atom_site_label_2
_geom_angle_atom_site_label_3
_geom_angle
_geom_angle_site_symmetry_1
_geom_angle_site_symmetry_3
_geom_angle_publ_flag
O2 Mn1 O1 105.84(6) 2_566 . ?
O2 Mn1 O5 90.53(6) 2_566 . ?
O1 Mn1 O5 87.59(6) . . ?
O2 Mn1 N1 167.56(6) 2_566 . ?
O1 Mn1 N1 86.35(6) . . ?
O5 Mn1 N1 92.49(6) . . ?
O2 Mn1 N2 84.92(6) 2_566 2_665 ?
O1 Mn1 N2 94.51(7) . 2_665 ?
O5 Mn1 N2 175.36(6) . 2_665 ?
N1 Mn1 N2 91.77(6) . 2_665 ?
O2 Mn1 O6 86.27(6) 2_566 . ?
O1 Mn1 O6 165.47(6) . . ?
O5 Mn1 O6 84.24(6) . . ?
N1 Mn1 O6 82.04(6) . . ?
N2 Mn1 O6 94.55(6) 2_665 . ?
N1 C1 C4 123.4(2) . . ?
N1 C1 H1 118.3 . . ?
C4 C1 H1 118.3 . . ?
N1 C2 C3 123.7(2) . . ?
N1 C2 H2 118.2 . . ?
C3 C2 H2 118.2 . . ?
C2 C3 C5 119.4(2) . . ?
C2 C3 H3 120.3 . . ?
C5 C3 H3 120.3 . . ?
C5 C4 C1 119.7(2) . . ?
C5 C4 H4 120.2 . . ?
C1 C4 H4 120.2 . . ?
C4 C5 C3 117.36(19) . . ?
C4 C5 C6 121.45(19) . . ?
C3 C5 C6 121.19(19) . . ?
C5 C6 C7 112.94(16) . . ?
C5 C6 H6A 109.0 . . ?
C7 C6 H6A 109.0 . . ?
C5 C6 H6B 109.0 . . ?
C7 C6 H6B 109.0 . . ?
H6A C6 H6B 107.8 . . ?
C8 C7 C6 112.42(16) . . ?
C8 C7 C7 108.89(18) . 2_755 ?
C6 C7 C7 110.81(19) . 2_755 ?
C8 C7 H7 108.2 . . ?
C6 C7 H7 108.2 . . ?
C7 C7 H7 108.2 2_755 . ?
C12 C8 C9 117.17(18) . . ?
C12 C8 C7 120.01(17) . . ?
C9 C8 C7 122.71(18) . . ?
C10 C9 C8 119.19(19) . . ?
C10 C9 H9 120.4 . . ?
C8 C9 H9 120.4 . . ?
N2 C10 C9 123.82(19) . . ?
N2 C10 H10 118.1 . . ?
C9 C10 H10 118.1 . . ?
N2 C11 C12 123.6(2) . . ?
N2 C11 H11 118.2 . . ?
C12 C11 H11 118.2 . . ?
C11 C12 C8 119.84(19) . . ?
C11 C12 H12 120.1 . . ?
C8 C12 H12 120.1 . . ?
O1 C13 O2 124.80(18) . . ?
O1 C13 C14 116.95(16) . . ?
O2 C13 C14 118.23(18) . . ?
C15 C14 C19 119.05(18) . . ?
C15 C14 C13 120.28(17) . . ?
C19 C14 C13 120.67(17) . . ?
C16 C15 C14 120.04(19) . . ?
C16 C15 H15 120.0 . . ?
C14 C15 H15 120.0 . . ?
C15 C16 C17 120.3(2) . . ?
C15 C16 H16 119.9 . . ?
C17 C16 H16 119.9 . . ?
C16 C17 C18 120.45(19) . . ?
C16 C17 H17 119.8 . . ?
C18 C17 H17 119.8 . . ?
C17 C18 C19 118.80(18) . . ?
C17 C18 C20 120.54(17) . . ?
C19 C18 C20 120.65(18) . . ?
C18 C19 C14 121.33(18) . . ?
C18 C19 H19 119.3 . . ?
C14 C19 H19 119.3 . . ?
O4 C20 O3 124.93(18) . . ?
O4 C20 C18 117.63(18) . . ?
O3 C20 C18 117.44(17) . . ?
C2 N1 C1 116.44(18) . . ?
C2 N1 Mn1 120.27(14) . . ?
C1 N1 Mn1 123.29(14) . . ?
C10 N2 C11 116.39(18) . . ?
C10 N2 Mn1 131.44(14) . 2_665 ?
C11 N2 Mn1 111.43(14) . 2_665 ?
C13 O1 Mn1 144.42(13) . . ?
C13 O2 Mn1 148.97(13) . 2_566 ?
Mn1 O5 H5B 109.4 . . ?
Mn1 O5 H5C 109.4 . . ?
H5B O5 H5C 109.5 . . ?
Mn1 O6 H6C 109.4 . . ?
Mn1 O6 H6E 109.4 . . ?
H6C O6 H6E 109.5 . . ?

loop_
_geom_bond_atom_site_label_1
_geom_bond_atom_site_label_2
_geom_bond_distance
_geom_bond_site_symmetry_2
_geom_bond_publ_flag
Mn1 O2 2.1026(15) 2_566 ?
Mn1 O1 2.1155(14) . ?
Mn1 O5 2.1674(15) . ?
Mn1 N1 2.2601(17) . ?
Mn1 N2 2.2817(17) 2_665 ?
Mn1 O6 2.3242(16) . ?
C1 N1 1.343(3) . ?
C1 C4 1.377(3) . ?
C1 H1 0.9300 . ?
C2 N1 1.331(3) . ?
C2 C3 1.379(3) . ?
C2 H2 0.9300 . ?
C3 C5 1.384(3) . ?
C3 H3 0.9300 . ?
C4 C5 1.375(3) . ?
C4 H4 0.9300 . ?
C5 C6 1.505(3) . ?
C6 C7 1.531(3) . ?
C6 H6A 0.9700 . ?
C6 H6B 0.9700 . ?
C7 C8 1.509(3) . ?
C7 C7 1.557(3) 2_755 ?
C7 H7 0.9800 . ?
C8 C12 1.374(3) . ?
C8 C9 1.384(3) . ?
C9 C10 1.380(3) . ?
C9 H9 0.9300 . ?
C10 N2 1.329(3) . ?
C10 H10 0.9300 . ?
C11 N2 1.334(3) . ?
C11 C12 1.373(3) . ?
C11 H11 0.9300 . ?
C12 H12 0.9300 . ?
C13 O1 1.254(2) . ?
C13 O2 1.254(2) . ?
C13 C14 1.498(3) . ?
C14 C15 1.385(3) . ?
C14 C19 1.390(3) . ?
C15 C16 1.381(3) . ?
C15 H15 0.9300 . ?
C16 C17 1.384(3) . ?
C16 H16 0.9300 . ?
C17 C18 1.384(3) . ?
C17 H17 0.9300 . ?
C18 C19 1.383(3) . ?
C18 C20 1.511(3) . ?
C19 H19 0.9300 . ?
C20 O4 1.257(2) . ?
C20 O3 1.256(3) . ?
N2 Mn1 2.2817(17) 2_665 ?
O2 Mn1 2.1026(15) 2_566 ?
O5 H5B 0.8500 . ?
O5 H5C 0.8500 . ?
O6 H6C 0.8500 . ?
O6 H6E 0.8500 . ?
